data_7015032
loop_
_publ_author_name
'Geiger, Robert A.'
'Chattopadhyay, Swarup'
'Day, Victor W.'
'Jackson, Timothy A.'

_publ_section_title
;
 Nucleophilic reactivity of a series of peroxomanganese(iii) complexes
 supported by tetradentate aminopyridyl ligands.
;
_journal_issue 8
_journal_name_full 'Dalton transactions (Cambridge, England : 2003)'
_journal_page_first 1707
_journal_page_last 1715
_journal_paper_doi 10.1039/c0dt01570a
_journal_volume 40
_journal_year 2011
_chemical_formula_sum 'C22 H28 F6 Mn N4 O6 S2'
_chemical_formula_weight 677.54
_chemical_name_systematic
;
?
;
_space_group_IT_number 15
_symmetry_cell_setting monoclinic
_symmetry_space_group_name_Hall '-C 2yc'
_symmetry_space_group_name_H-M 'C 1 2/c 1'
_atom_sites_solution_hydrogens difmap
_atom_sites_solution_primary direct
_atom_sites_solution_secondary difmap
_audit_creation_method SHELXTL
_cell_angle_alpha 90.00
_cell_angle_beta 99.912(3)
_cell_angle_gamma 90.00
_cell_formula_units_Z 4
_cell_length_a 13.546(3)
_cell_length_b 10.3239(19)
_cell_length_c 19.340(4)
_cell_measurement_reflns_used 9403
_cell_measurement_temperature 100(2)
_cell_measurement_theta_max 29.10
_cell_measurement_theta_min 2.49
_cell_volume 2664.3(9)
_computing_cell_refinement 'Bruker SAINT'
_computing_data_collection 'Bruker SMART'
_computing_data_reduction 'Bruker SAINT'
_computing_molecular_graphics 'Bruker SHELXTL'
_computing_publication_material 'Bruker SHELXTL'
_computing_structure_refinement 'Bruker SHELXTL'
_computing_structure_solution 'Bruker SHELXTL'
_diffrn_ambient_temperature 100(2)
_diffrn_measured_fraction_theta_full 0.937
_diffrn_measured_fraction_theta_max 0.937
_diffrn_measurement_device_type 'Bruker SMART APEX CCD area detector'
_diffrn_measurement_method 'phi and omega scans'
_diffrn_radiation_monochromator graphite
_diffrn_radiation_source 'fine-focus sealed tube'
_diffrn_radiation_type MoK\a
_diffrn_radiation_wavelength 0.71073
_diffrn_reflns_av_R_equivalents 0.0517
_diffrn_reflns_av_sigmaI/netI 0.0309
_diffrn_reflns_limit_h_max 18
_diffrn_reflns_limit_h_min -18
_diffrn_reflns_limit_k_max 13
_diffrn_reflns_limit_k_min -13
_diffrn_reflns_limit_l_max 25
_diffrn_reflns_limit_l_min -25
_diffrn_reflns_number 11982
_diffrn_reflns_theta_full 29.10
_diffrn_reflns_theta_max 29.10
_diffrn_reflns_theta_min 2.49
_diffrn_standards_decay_% 0.00
_exptl_absorpt_coefficient_mu 0.741
_exptl_absorpt_correction_T_max 1.000
_exptl_absorpt_correction_T_min 0.815
_exptl_absorpt_correction_type multi-scan
_exptl_crystal_colour Colorless
_exptl_crystal_density_diffrn 1.689
_exptl_crystal_density_method 'not measured'
_exptl_crystal_description Irregular
_exptl_crystal_F_000 1388
_exptl_crystal_size_max 0.52
_exptl_crystal_size_mid 0.48
_exptl_crystal_size_min 0.33
_refine_diff_density_max 0.497
_refine_diff_density_min -0.331
_refine_diff_density_rms 0.067
_refine_ls_extinction_method none
_refine_ls_goodness_of_fit_ref 1.052
_refine_ls_hydrogen_treatment refall
_refine_ls_matrix_type full
_refine_ls_number_parameters 242
_refine_ls_number_reflns 3356
_refine_ls_number_restraints 0
_refine_ls_restrained_S_all 1.052
_refine_ls_R_factor_all 0.0312
_refine_ls_R_factor_gt 0.0303
_refine_ls_shift/su_max 0.001
_refine_ls_shift/su_mean 0.000
_refine_ls_structure_factor_coef Fsqd
_refine_ls_weighting_details 'calc w=1/[\s^2^(Fo^2^)+(0.0504P)^2^+2.1167P] where P=(Fo^2^+2Fc^2^)/3'
_refine_ls_weighting_scheme calc
_refine_ls_wR_factor_gt 0.0841
_refine_ls_wR_factor_ref 0.0848
_reflns_number_gt 3223
_reflns_number_total 3356
_reflns_threshold_expression >2sigma(I)
_cod_data_source_file C0DT01570A.TXT
_cod_data_source_block Mn_L8py2_6Me_OTf2
_cod_depositor_comments
;
The following automatic conversions were performed:
'_symmetry_cell_setting' value 'Monoclinic' changed to 'monoclinic'
according to '/home/saulius/struct/CIF-dictionaries/cif_core.dic'
dictionary named 'cif_core.dic' version 2.4.1 from 2010-06-29.

Automatic conversion script
Id: cif_fix_enum 1555 2011-01-17 13:19:09Z saulius 

The following automatic conversions were performed:

'_exptl_absorpt_correction_type' tag value 'multi-scans' was replaced
with 'multi-scan' value.

Automatic conversion script
Id: cif_fix_values 1646 2011-03-28 12:23:43Z adriana 
;
_cod_original_cell_volume 2664.4(8)
_cod_original_sg_symbol_H-M C2/c
_cod_database_code 7015032

loop_
_symmetry_equiv_pos_as_xyz
'x, y, z'
'-x, y, -z+1/2'
'x+1/2, y+1/2, z'
'-x+1/2, y+1/2, -z+1/2'
'-x, -y, -z'
'x, -y, z-1/2'
'-x+1/2, -y+1/2, -z'
'x+1/2, -y+1/2, z-1/2'

loop_
_atom_site_label
_atom_site_type_symbol
_atom_site_fract_x
_atom_site_fract_y
_atom_site_fract_z
_atom_site_U_iso_or_equiv
_atom_site_adp_type
_atom_site_occupancy
_atom_site_symmetry_multiplicity
_atom_site_calc_flag
_atom_site_refinement_flags
_atom_site_disorder_assembly
_atom_site_disorder_group
Mn Mn 0.5000 0.25524(2) 0.2500 0.01200(9) Uani 1 2 d S . .
N1 N 0.36804(8) 0.17003(11) 0.17531(5) 0.0147(2) Uani 1 1 d . . .
N2 N 0.39501(8) 0.42973(10) 0.22734(5) 0.0139(2) Uani 1 1 d . . .
C1 C 0.36762(10) 0.06385(12) 0.13434(7) 0.0170(2) Uani 1 1 d . . .
C2 C 0.29431(10) 0.04610(13) 0.07478(7) 0.0193(3) Uani 1 1 d . . .
H2 H 0.2977(14) -0.0283(18) 0.0463(10) 0.023(4) Uiso 1 1 d . . .
C3 C 0.22025(10) 0.13814(14) 0.05732(7) 0.0199(3) Uani 1 1 d . . .
H3 H 0.1715(14) 0.1300(17) 0.0172(9) 0.018(4) Uiso 1 1 d . . .
C4 C 0.21950(10) 0.24660(12) 0.09993(7) 0.0173(3) Uani 1 1 d . . .
H4 H 0.1732(13) 0.3112(18) 0.0902(9) 0.018(4) Uiso 1 1 d . . .
C5 C 0.29400(10) 0.25861(12) 0.15837(7) 0.0147(2) Uani 1 1 d . . .
C6 C 0.29388(9) 0.37052(12) 0.20825(6) 0.0151(2) Uani 1 1 d . . .
H6A H 0.2732(12) 0.3407(16) 0.2497(9) 0.013(4) Uiso 1 1 d . . .
H6B H 0.2442(14) 0.4348(18) 0.1869(9) 0.021(4) Uiso 1 1 d . . .
C7 C 0.42010(10) 0.49419(13) 0.16347(7) 0.0166(2) Uani 1 1 d . . .
H7A H 0.3654(13) 0.5437(17) 0.1414(9) 0.016(4) Uiso 1 1 d . . .
H7B H 0.4291(13) 0.4259(18) 0.1302(9) 0.018(4) Uiso 1 1 d . . .
C8 C 0.51249(10) 0.58081(13) 0.17599(7) 0.0185(3) Uani 1 1 d . . .
H8A H 0.4976(15) 0.659(2) 0.1984(10) 0.026(5) Uiso 1 1 d . . .
H8B H 0.5266(15) 0.608(2) 0.1296(10) 0.028(5) Uiso 1 1 d . . .
C9 C 0.61113(10) 0.52199(13) 0.21405(7) 0.0169(2) Uani 1 1 d . . .
H9A H 0.6402(13) 0.4738(17) 0.1803(9) 0.017(4) Uiso 1 1 d . . .
H9B H 0.6555(14) 0.5925(19) 0.2316(9) 0.020(4) Uiso 1 1 d . . .
C10 C 0.44572(11) -0.03779(14) 0.15463(8) 0.0235(3) Uani 1 1 d . . .
H10A H 0.5002(17) -0.010(2) 0.1869(11) 0.033(5) Uiso 1 1 d . . .
H10B H 0.417(2) -0.112(3) 0.1739(15) 0.058(7) Uiso 1 1 d . . .
H10C H 0.470(2) -0.068(3) 0.1134(16) 0.067(8) Uiso 1 1 d . . .
S S 0.35677(2) 0.19773(3) 0.389516(15) 0.01475(9) Uani 1 1 d . . .
F1 F 0.36237(7) 0.27350(10) 0.51948(5) 0.0292(2) Uani 1 1 d . . .
F2 F 0.50578(7) 0.22088(10) 0.49443(5) 0.0308(2) Uani 1 1 d . . .
F3 F 0.43750(7) 0.40263(8) 0.45805(5) 0.0275(2) Uani 1 1 d . . .
O1 O 0.42818(7) 0.22187(10) 0.34245(5) 0.0189(2) Uani 1 1 d . . .
O2 O 0.26320(8) 0.26510(10) 0.36999(5) 0.0217(2) Uani 1 1 d . . .
O3 O 0.35102(8) 0.06496(10) 0.41063(5) 0.0234(2) Uani 1 1 d . . .
C1A C 0.41851(10) 0.27785(14) 0.46982(7) 0.0185(2) Uani 1 1 d . . .

loop_
_atom_site_aniso_label
_atom_site_aniso_U_11
_atom_site_aniso_U_22
_atom_site_aniso_U_33
_atom_site_aniso_U_23
_atom_site_aniso_U_13
_atom_site_aniso_U_12
Mn 0.01189(14) 0.01192(14) 0.01218(14) 0.000 0.00209(10) 0.000
N1 0.0139(5) 0.0154(5) 0.0150(5) 0.0002(4) 0.0033(4) -0.0005(4)
N2 0.0149(5) 0.0135(5) 0.0136(5) -0.0004(4) 0.0035(4) 0.0002(4)
C1 0.0171(6) 0.0162(5) 0.0183(6) -0.0003(4) 0.0047(5) -0.0018(4)
C2 0.0222(6) 0.0179(6) 0.0177(6) -0.0025(5) 0.0032(5) -0.0047(5)
C3 0.0205(6) 0.0220(6) 0.0159(6) 0.0011(5) -0.0007(5) -0.0048(5)
C4 0.0154(6) 0.0185(6) 0.0174(6) 0.0031(4) 0.0007(5) -0.0007(4)
C5 0.0141(6) 0.0157(6) 0.0145(6) 0.0013(4) 0.0035(5) -0.0016(4)
C6 0.0134(5) 0.0171(5) 0.0149(5) 0.0004(4) 0.0025(4) 0.0012(4)
C7 0.0178(6) 0.0174(6) 0.0149(5) 0.0033(4) 0.0033(4) 0.0017(4)
C8 0.0213(6) 0.0147(6) 0.0201(6) 0.0048(5) 0.0050(5) 0.0005(5)
C9 0.0183(6) 0.0153(6) 0.0178(6) 0.0026(4) 0.0050(5) -0.0026(4)
C10 0.0215(7) 0.0174(6) 0.0299(7) -0.0048(5) -0.0006(5) 0.0019(5)
S 0.01558(16) 0.01626(17) 0.01264(15) -0.00024(10) 0.00312(11) -0.00253(10)
F1 0.0330(5) 0.0404(5) 0.0165(4) -0.0064(4) 0.0104(4) -0.0096(4)
F2 0.0226(4) 0.0380(5) 0.0275(5) -0.0018(4) -0.0071(4) 0.0022(4)
F3 0.0362(5) 0.0198(4) 0.0268(4) -0.0051(3) 0.0066(4) -0.0092(3)
O1 0.0197(5) 0.0219(4) 0.0167(5) 0.0014(4) 0.0077(4) 0.0010(4)
O2 0.0162(5) 0.0298(5) 0.0190(5) 0.0008(4) 0.0030(4) 0.0012(4)
O3 0.0308(5) 0.0178(5) 0.0215(5) 0.0013(4) 0.0041(4) -0.0069(4)
C1A 0.0184(6) 0.0215(6) 0.0154(6) -0.0009(5) 0.0027(5) -0.0041(5)

loop_
_atom_type_symbol
_atom_type_description
_atom_type_scat_dispersion_real
_atom_type_scat_dispersion_imag
_atom_type_scat_source
C C 0.0033 0.0016 'International Tables Vol C Tables 4.2.6.8 and 6.1.1.4'
H H 0.0000 0.0000 'International Tables Vol C Tables 4.2.6.8 and 6.1.1.4'
N N 0.0061 0.0033 'International Tables Vol C Tables 4.2.6.8 and 6.1.1.4'
O O 0.0106 0.0060 'International Tables Vol C Tables 4.2.6.8 and 6.1.1.4'
F F 0.0171 0.0103 'International Tables Vol C Tables 4.2.6.8 and 6.1.1.4'
S S 0.1246 0.1234 'International Tables Vol C Tables 4.2.6.8 and 6.1.1.4'
Mn Mn 0.3368 0.7283 'International Tables Vol C Tables 4.2.6.8 and 6.1.1.4'

loop_
_geom_angle_atom_site_label_1
_geom_angle_atom_site_label_2
_geom_angle_atom_site_label_3
_geom_angle
_geom_angle_site_symmetry_1
_geom_angle_site_symmetry_3
_geom_angle_publ_flag
O1 Mn O1 162.02(5) . 2_655 ?
O1 Mn N1 80.37(4) . 2_655 ?
O1 Mn N1 92.66(4) 2_655 2_655 ?
O1 Mn N1 92.66(4) . . ?
O1 Mn N1 80.37(4) 2_655 . ?
N1 Mn N1 134.46(6) 2_655 . ?
O1 Mn N2 86.10(4) . . ?
O1 Mn N2 108.29(4) 2_655 . ?
N1 Mn N2 145.14(4) 2_655 . ?
N1 Mn N2 77.78(4) . . ?
O1 Mn N2 108.29(4) . 2_655 ?
O1 Mn N2 86.10(4) 2_655 2_655 ?
N1 Mn N2 77.78(4) 2_655 2_655 ?
N1 Mn N2 145.14(4) . 2_655 ?
N2 Mn N2 76.27(5) . 2_655 ?
C1 N1 C5 118.50(11) . . ?
C1 N1 Mn 127.57(9) . . ?
C5 N1 Mn 111.15(8) . . ?
C6 N2 C7 108.00(10) . . ?
C6 N2 C9 106.33(9) . 2_655 ?
C7 N2 C9 113.20(10) . 2_655 ?
C6 N2 Mn 103.85(7) . . ?
C7 N2 Mn 106.66(7) . . ?
C9 N2 Mn 118.05(8) 2_655 . ?
N1 C1 C2 121.34(12) . . ?
N1 C1 C10 118.96(12) . . ?
C2 C1 C10 119.68(12) . . ?
C3 C2 C1 119.64(12) . . ?
C3 C2 H2 121.3(11) . . ?
C1 C2 H2 119.0(11) . . ?
C2 C3 C4 119.21(12) . . ?
C2 C3 H3 121.5(11) . . ?
C4 C3 H3 119.3(11) . . ?
C5 C4 C3 118.47(12) . . ?
C5 C4 H4 118.8(11) . . ?
C3 C4 H4 122.7(11) . . ?
N1 C5 C4 122.81(12) . . ?
N1 C5 C6 116.45(11) . . ?
C4 C5 C6 120.70(11) . . ?
N2 C6 C5 111.84(10) . . ?
N2 C6 H6A 108.5(10) . . ?
C5 C6 H6A 109.1(10) . . ?
N2 C6 H6B 111.2(11) . . ?
C5 C6 H6B 108.9(11) . . ?
H6A C6 H6B 107.2(14) . . ?
N2 C7 C8 115.34(10) . . ?
N2 C7 H7A 110.1(10) . . ?
C8 C7 H7A 108.4(10) . . ?
N2 C7 H7B 107.2(11) . . ?
C8 C7 H7B 109.7(11) . . ?
H7A C7 H7B 105.8(15) . . ?
C7 C8 C9 117.87(10) . . ?
C7 C8 H8A 109.8(12) . . ?
C9 C8 H8A 110.6(12) . . ?
C7 C8 H8B 107.6(12) . . ?
C9 C8 H8B 104.9(12) . . ?
H8A C8 H8B 105.2(17) . . ?
N2 C9 C8 117.29(10) 2_655 . ?
N2 C9 H9A 105.6(10) 2_655 . ?
C8 C9 H9A 107.7(10) . . ?
N2 C9 H9B 109.0(11) 2_655 . ?
C8 C9 H9B 107.9(11) . . ?
H9A C9 H9B 109.1(15) . . ?
C1 C10 H10A 114.0(13) . . ?
C1 C10 H10B 110.1(17) . . ?
H10A C10 H10B 108(2) . . ?
C1 C10 H10C 109.5(18) . . ?
H10A C10 H10C 108(2) . . ?
H10B C10 H10C 106(2) . . ?
O3 S O2 116.60(6) . . ?
O3 S O1 114.49(6) . . ?
O2 S O1 113.74(6) . . ?
O3 S C1A 103.26(6) . . ?
O2 S C1A 104.93(6) . . ?
O1 S C1A 101.36(6) . . ?
S O1 Mn 164.78(7) . . ?
F1 C1A F2 108.10(11) . . ?
F1 C1A F3 107.86(11) . . ?
F2 C1A F3 107.48(11) . . ?
F1 C1A S 111.38(9) . . ?
F2 C1A S 110.57(10) . . ?
F3 C1A S 111.30(9) . . ?

loop_
_geom_bond_atom_site_label_1
_geom_bond_atom_site_label_2
_geom_bond_distance
_geom_bond_site_symmetry_2
_geom_bond_publ_flag
Mn O1 2.2047(10) . ?
Mn O1 2.2048(10) 2_655 ?
Mn N1 2.2730(11) 2_655 ?
Mn N1 2.2731(11) . ?
Mn N2 2.2903(11) . ?
Mn N2 2.2903(11) 2_655 ?
N1 C1 1.3520(17) . ?
N1 C5 1.3552(16) . ?
N2 C6 1.4875(16) . ?
N2 C7 1.4929(16) . ?
N2 C9 1.4939(16) 2_655 ?
C1 C2 1.3975(18) . ?
C1 C10 1.4938(19) . ?
C2 C3 1.381(2) . ?
C2 H2 0.951(19) . ?
C3 C4 1.3914(19) . ?
C3 H3 0.933(19) . ?
C4 C5 1.3852(18) . ?
C4 H4 0.913(18) . ?
C5 C6 1.5053(17) . ?
C6 H6A 0.945(17) . ?
C6 H6B 0.984(19) . ?
C7 C8 1.5233(18) . ?
C7 H7A 0.940(18) . ?
C7 H7B 0.976(18) . ?
C8 C9 1.5353(18) . ?
C8 H8A 0.96(2) . ?
C8 H8B 0.99(2) . ?
C9 N2 1.4938(16) 2_655 ?
C9 H9A 0.957(17) . ?
C9 H9B 0.968(19) . ?
C10 H10A 0.93(2) . ?
C10 H10B 0.96(3) . ?
C10 H10C 0.96(3) . ?
S O3 1.4362(10) . ?
S O2 1.4381(11) . ?
S O1 1.4594(10) . ?
S C1A 1.8299(14) . ?
F1 C1A 1.3245(16) . ?
F2 C1A 1.3329(16) . ?
F3 C1A 1.3407(16) . ?

loop_
_geom_torsion_atom_site_label_1
_geom_torsion_atom_site_label_2
_geom_torsion_atom_site_label_3
_geom_torsion_atom_site_label_4
_geom_torsion
_geom_torsion_site_symmetry_1
_geom_torsion_site_symmetry_2
_geom_torsion_site_symmetry_3
_geom_torsion_site_symmetry_4
_geom_torsion_publ_flag
O1 Mn N1 C1 -117.24(11) . . . . ?
O1 Mn N1 C1 46.08(10) 2_655 . . . ?
N1 Mn N1 C1 -38.14(10) 2_655 . . . ?
N2 Mn N1 C1 157.33(11) . . . . ?
N2 Mn N1 C1 114.72(11) 2_655 . . . ?
O1 Mn N1 C5 82.18(8) . . . . ?
O1 Mn N1 C5 -114.50(9) 2_655 . . . ?
N1 Mn N1 C5 161.28(9) 2_655 . . . ?
N2 Mn N1 C5 -3.25(8) . . . . ?
N2 Mn N1 C5 -45.87(11) 2_655 . . . ?
O1 Mn N2 C6 -68.01(7) . . . . ?
O1 Mn N2 C6 100.97(7) 2_655 . . . ?
N1 Mn N2 C6 -134.98(7) 2_655 . . . ?
N1 Mn N2 C6 25.57(7) . . . . ?
N2 Mn N2 C6 -177.92(9) 2_655 . . . ?
O1 Mn N2 C7 178.05(8) . . . . ?
O1 Mn N2 C7 -12.97(8) 2_655 . . . ?
N1 Mn N2 C7 111.08(9) 2_655 . . . ?
N1 Mn N2 C7 -88.38(8) . . . . ?
N2 Mn N2 C7 68.14(7) 2_655 . . . ?
O1 Mn N2 C9 49.34(9) . . . 2_655 ?
O1 Mn N2 C9 -141.68(8) 2_655 . . 2_655 ?
N1 Mn N2 C9 -17.63(12) 2_655 . . 2_655 ?
N1 Mn N2 C9 142.91(9) . . . 2_655 ?
N2 Mn N2 C9 -60.57(8) 2_655 . . 2_655 ?
C5 N1 C1 C2 1.50(18) . . . . ?
Mn N1 C1 C2 -157.84(10) . . . . ?
C5 N1 C1 C10 -176.81(12) . . . . ?
Mn N1 C1 C10 23.85(17) . . . . ?
N1 C1 C2 C3 -0.4(2) . . . . ?
C10 C1 C2 C3 177.93(12) . . . . ?
C1 C2 C3 C4 -0.6(2) . . . . ?
C2 C3 C4 C5 0.4(2) . . . . ?
C1 N1 C5 C4 -1.70(19) . . . . ?
Mn N1 C5 C4 160.85(10) . . . . ?
C1 N1 C5 C6 176.07(11) . . . . ?
Mn N1 C5 C6 -21.38(13) . . . . ?
C3 C4 C5 N1 0.7(2) . . . . ?
C3 C4 C5 C6 -176.94(12) . . . . ?
C7 N2 C6 C5 68.16(13) . . . . ?
C9 N2 C6 C5 -170.05(10) 2_655 . . . ?
Mn N2 C6 C5 -44.83(11) . . . . ?
N1 C5 C6 N2 47.63(15) . . . . ?
C4 C5 C6 N2 -134.55(12) . . . . ?
C6 N2 C7 C8 169.39(10) . . . . ?
C9 N2 C7 C8 51.95(14) 2_655 . . . ?
Mn N2 C7 C8 -79.52(11) . . . . ?
N2 C7 C8 C9 53.99(15) . . . . ?
C7 C8 C9 N2 -37.96(16) . . . 2_655 ?
O3 S O1 Mn 97.9(3) . . . . ?
O2 S O1 Mn -39.6(3) . . . . ?
C1A S O1 Mn -151.7(2) . . . . ?
O1 Mn O1 S -85.6(3) 2_655 . . . ?
N1 Mn O1 S -153.8(3) 2_655 . . . ?
N1 Mn O1 S -19.1(3) . . . . ?
N2 Mn O1 S 58.4(3) . . . . ?
N2 Mn O1 S 132.6(3) 2_655 . . . ?
O3 S C1A F1 -64.64(11) . . . . ?
O2 S C1A F1 57.97(11) . . . . ?
O1 S C1A F1 176.56(10) . . . . ?
O3 S C1A F2 55.58(11) . . . . ?
O2 S C1A F2 178.19(9) . . . . ?
O1 S C1A F2 -63.22(10) . . . . ?
O3 S C1A F3 174.96(9) . . . . ?
O2 S C1A F3 -62.43(11) . . . . ?
O1 S C1A F3 56.16(11) . . . . ?
